data_4062917
loop_
_publ_author_name
'T. V. V. Ramakrishna'
'Paul R. Sharp'

_publ_section_title
;
Carbon-Carbon Bond Formation and Fission in the Dimerization
of a Nickelacycle
;
_journal_name_full Organometallics
_journal_paper_doi 10.1021/om0497590
_journal_year 2004
_chemical_formula_sum 'C32 H20'
_chemical_formula_weight 404.48
_space_group_IT_number 14
_symmetry_cell_setting monoclinic
_symmetry_space_group_name_Hall '-P 2ybc'
_symmetry_space_group_name_H-M 'P 1 21/c 1'
_cell_angle_alpha 90.00
_cell_angle_beta 95.589(2)
_cell_angle_gamma 90.00
_cell_formula_units_Z 4
_cell_length_a 15.0121(15)
_cell_length_b 9.7971(10)
_cell_length_c 13.7897(13)
_cell_measurement_temperature 173(2)
_cell_volume 2018.5(3)
_diffrn_ambient_temperature 173(2)
_exptl_crystal_density_diffrn 1.331
_cod_depositor_comments
;
The following automatic conversions were performed:
'_symmetry_cell_setting' value 'Monoclinic' changed to 'monoclinic'
according to '/home/saulius/struct/CIF-dictionaries/cif_core.dic'
dictionary named 'cif_core.dic' version 2.4.1 from 2010-06-29.

Automatic conversion script
Id: cif_fix_enum 1527 2010-12-29 10:47:43Z saulius 
;
_cod_original_sg_symbol_H-M 'P 21/c'
_cod_database_code 4062917

loop_
_symmetry_equiv_pos_as_xyz
'x, y, z'
'-x, y+1/2, -z+1/2'
'-x, -y, -z'
'x, -y-1/2, z-1/2'

loop_
_atom_site_label
_atom_site_type_symbol
_atom_site_fract_x
_atom_site_fract_y
_atom_site_fract_z
_atom_site_U_iso_or_equiv
_atom_site_adp_type
_atom_site_occupancy
_atom_site_symmetry_multiplicity
_atom_site_calc_flag
_atom_site_refinement_flags
_atom_site_disorder_assembly
_atom_site_disorder_group
C19 C 0.61809(8) 0.07799(13) 0.14121(9) 0.0286(3) Uani 1 1 d . . .
C20 C 0.57923(8) 0.17887(13) 0.07431(9) 0.0286(3) Uani 1 1 d . . .
C1 C 0.76845(8) 0.17404(14) 0.12098(10) 0.0306(3) Uani 1 1 d . . .
C18 C 0.71280(8) 0.07233(13) 0.16214(10) 0.0298(3) Uani 1 1 d . . .
C14 C 0.56311(9) -0.01693(14) 0.18545(10) 0.0315(3) Uani 1 1 d . . .
C3 C 0.63515(8) 0.27590(13) 0.03361(10) 0.0304(3) Uani 1 1 d . . .
C7 C 0.48515(8) 0.18088(14) 0.04745(10) 0.0306(3) Uani 1 1 d . . .
C2 C 0.73077(8) 0.27604(14) 0.06324(10) 0.0313(3) Uani 1 1 d . . .
C8 C 0.42766(8) 0.08519(14) 0.09395(10) 0.0316(3) Uani 1 1 d . . .
C26 C 0.86782(8) 0.16527(14) 0.14630(10) 0.0317(3) Uani 1 1 d . . .
C13 C 0.46548(9) -0.01055(14) 0.16258(10) 0.0328(3) Uani 1 1 d . . .
C4 C 0.59757(9) 0.36681(14) -0.03730(10) 0.0362(3) Uani 1 1 d . . .
H4 H 0.6348 0.4306 -0.0660 0.043 Uiso 1 1 calc R . .
C6 C 0.45150(9) 0.27447(15) -0.02283(11) 0.0365(3) Uani 1 1 d . . .
H6 H 0.3890 0.2766 -0.0418 0.044 Uiso 1 1 calc R . .
C9 C 0.33388(9) 0.08604(15) 0.07221(11) 0.0386(4) Uani 1 1 d . . .
H9 H 0.3075 0.1500 0.0263 0.046 Uiso 1 1 calc R . .
C17 C 0.74959(9) -0.02869(14) 0.22596(11) 0.0373(3) Uani 1 1 d . . .
H17 H 0.8127 -0.0338 0.2403 0.045 Uiso 1 1 calc R . .
C15 C 0.60353(10) -0.11503(15) 0.24816(11) 0.0391(4) Uani 1 1 d . . .
H15 H 0.5672 -0.1793 0.2778 0.047 Uiso 1 1 calc R . .
C5 C 0.50682(9) 0.36441(15) -0.06578(11) 0.0384(4) Uani 1 1 d . . .
H5 H 0.4822 0.4249 -0.1152 0.046 Uiso 1 1 calc R . .
C21 C 0.91601(9) 0.06123(15) 0.10683(11) 0.0374(3) Uani 1 1 d . . .
H21 H 0.8858 -0.0014 0.0624 0.045 Uiso 1 1 calc R . .
C25 C 0.91412(9) 0.25625(15) 0.20997(11) 0.0384(4) Uani 1 1 d . . .
H25 H 0.8829 0.3295 0.2366 0.046 Uiso 1 1 calc R . .
C16 C 0.69567(10) -0.12074(15) 0.26820(11) 0.0416(4) Uani 1 1 d . . .
H16 H 0.7218 -0.1885 0.3113 0.050 Uiso 1 1 calc R . .
C12 C 0.40835(10) -0.09999(16) 0.20665(11) 0.0414(4) Uani 1 1 d . . .
H12 H 0.4333 -0.1639 0.2535 0.050 Uiso 1 1 calc R . .
C11 C 0.31706(10) -0.09723(17) 0.18346(12) 0.0459(4) Uani 1 1 d . . .
H11 H 0.2797 -0.1593 0.2136 0.055 Uiso 1 1 calc R . .
C24 C 1.00533(9) 0.24149(16) 0.23520(12) 0.0454(4) Uani 1 1 d . . .
H24 H 1.0358 0.3037 0.2796 0.054 Uiso 1 1 calc R . .
C22 C 1.00755(10) 0.04738(16) 0.13126(11) 0.0410(4) Uani 1 1 d . . .
H22 H 1.0395 -0.0238 0.1032 0.049 Uiso 1 1 calc R . .
C23 C 1.05205(9) 0.13694(16) 0.19615(11) 0.0421(4) Uani 1 1 d . . .
H23 H 1.1144 0.1268 0.2139 0.051 Uiso 1 1 calc R . .
C32 C 0.78527(9) 0.39318(15) 0.03216(10) 0.0356(3) Uani 1 1 d . . .
C10 C 0.27995(10) -0.00343(16) 0.11588(12) 0.0443(4) Uani 1 1 d . . .
H10 H 0.2170 -0.0011 0.0998 0.053 Uiso 1 1 calc R . .
C31 C 0.77473(10) 0.52021(15) 0.07516(12) 0.0423(4) Uani 1 1 d . . .
H31 H 0.7323 0.5310 0.1214 0.051 Uiso 1 1 calc R . .
C27 C 0.84620(9) 0.38032(17) -0.03686(11) 0.0434(4) Uani 1 1 d . . .
H27 H 0.8533 0.2948 -0.0676 0.052 Uiso 1 1 calc R . .
C30 C 0.82572(11) 0.63092(17) 0.05088(13) 0.0533(5) Uani 1 1 d . . .
H30 H 0.8186 0.7169 0.0810 0.064 Uiso 1 1 calc R . .
C28 C 0.89663(10) 0.4910(2) -0.06123(13) 0.0545(5) Uani 1 1 d . . .
H28 H 0.9382 0.4811 -0.1084 0.065 Uiso 1 1 calc R . .
C29 C 0.88670(11) 0.6161(2) -0.01705(14) 0.0586(5) Uani 1 1 d . . .
H29 H 0.9218 0.6918 -0.0335 0.070 Uiso 1 1 calc R . .

loop_
_atom_site_aniso_label
_atom_site_aniso_U_11
_atom_site_aniso_U_22
_atom_site_aniso_U_33
_atom_site_aniso_U_23
_atom_site_aniso_U_13
_atom_site_aniso_U_12
C19 0.0327(7) 0.0288(7) 0.0241(7) -0.0038(6) 0.0012(5) -0.0001(6)
C20 0.0312(7) 0.0293(7) 0.0253(7) -0.0047(6) 0.0020(5) 0.0032(6)
C1 0.0302(7) 0.0321(7) 0.0292(7) -0.0019(6) 0.0019(6) 0.0011(6)
C18 0.0322(7) 0.0307(7) 0.0261(7) -0.0016(6) 0.0003(5) 0.0006(6)
C14 0.0352(7) 0.0327(8) 0.0262(7) -0.0033(6) 0.0017(6) -0.0015(6)
C3 0.0323(7) 0.0303(7) 0.0285(7) -0.0022(6) 0.0018(6) 0.0041(6)
C7 0.0308(7) 0.0325(8) 0.0283(7) -0.0057(6) 0.0024(6) 0.0045(6)
C2 0.0325(7) 0.0335(8) 0.0280(7) 0.0005(6) 0.0034(6) 0.0007(6)
C8 0.0318(7) 0.0343(8) 0.0289(7) -0.0101(6) 0.0033(6) 0.0017(6)
C26 0.0312(7) 0.0349(8) 0.0291(7) 0.0050(6) 0.0024(6) 0.0009(6)
C13 0.0349(7) 0.0356(8) 0.0281(8) -0.0070(6) 0.0043(6) -0.0020(6)
C4 0.0385(8) 0.0351(8) 0.0350(8) 0.0047(6) 0.0033(6) 0.0029(6)
C6 0.0312(7) 0.0391(8) 0.0382(8) -0.0038(7) -0.0019(6) 0.0059(6)
C9 0.0334(7) 0.0443(9) 0.0381(9) -0.0092(7) 0.0029(6) 0.0039(6)
C17 0.0354(7) 0.0402(9) 0.0351(8) 0.0040(7) -0.0025(6) 0.0013(6)
C15 0.0416(8) 0.0390(9) 0.0363(8) 0.0066(7) 0.0017(6) -0.0082(6)
C5 0.0410(8) 0.0380(9) 0.0349(8) 0.0052(7) -0.0026(6) 0.0094(6)
C21 0.0383(8) 0.0387(8) 0.0348(8) -0.0012(7) 0.0017(6) 0.0017(6)
C25 0.0342(7) 0.0410(9) 0.0398(9) -0.0039(7) 0.0023(6) 0.0020(6)
C16 0.0445(8) 0.0396(9) 0.0390(9) 0.0125(7) -0.0046(7) 0.0001(7)
C12 0.0411(8) 0.0463(9) 0.0373(9) -0.0001(7) 0.0059(7) -0.0049(7)
C11 0.0398(8) 0.0552(10) 0.0445(10) -0.0055(8) 0.0125(7) -0.0094(7)
C24 0.0370(8) 0.0509(10) 0.0472(10) -0.0063(8) -0.0006(7) -0.0032(7)
C22 0.0393(8) 0.0426(9) 0.0418(9) 0.0037(7) 0.0084(7) 0.0087(7)
C23 0.0290(7) 0.0516(10) 0.0457(9) 0.0051(8) 0.0039(7) 0.0024(7)
C32 0.0312(7) 0.0403(9) 0.0341(8) 0.0086(7) -0.0025(6) 0.0002(6)
C10 0.0299(7) 0.0537(10) 0.0500(10) -0.0140(8) 0.0072(7) -0.0030(7)
C31 0.0432(8) 0.0391(9) 0.0435(9) 0.0074(7) -0.0022(7) 0.0007(7)
C27 0.0358(8) 0.0545(10) 0.0394(9) 0.0086(8) 0.0011(7) -0.0023(7)
C30 0.0536(10) 0.0404(9) 0.0616(12) 0.0131(8) -0.0164(9) -0.0082(8)
C28 0.0374(9) 0.0779(14) 0.0472(10) 0.0215(9) -0.0008(7) -0.0088(8)
C29 0.0464(9) 0.0633(13) 0.0624(12) 0.0284(10) -0.0135(9) -0.0212(9)

loop_
_geom_bond_atom_site_label_1
_geom_bond_atom_site_label_2
_geom_bond_distance
_geom_bond_site_symmetry_2
_geom_bond_publ_flag
C19 C14 1.4200(19) . ?
C19 C18 1.4240(17) . ?
C19 C20 1.4365(18) . ?
C20 C3 1.4196(18) . ?
C20 C7 1.4248(17) . ?
C1 C2 1.3656(18) . ?
C1 C18 1.4510(18) . ?
C1 C26 1.5011(17) . ?
C18 C17 1.4015(19) . ?
C14 C15 1.3920(19) . ?
C14 C13 1.4702(18) . ?
C3 C4 1.4000(19) . ?
C3 C2 1.4536(17) . ?
C7 C6 1.3928(19) . ?
C7 C8 1.4639(19) . ?
C2 C32 1.4962(19) . ?
C8 C9 1.4106(18) . ?
C8 C13 1.4117(19) . ?
C26 C25 1.3891(19) . ?
C26 C21 1.3911(19) . ?
C13 C12 1.405(2) . ?
C4 C5 1.3809(19) . ?
C6 C5 1.383(2) . ?
C9 C10 1.372(2) . ?
C17 C16 1.378(2) . ?
C15 C16 1.385(2) . ?
C21 C22 1.3893(19) . ?
C25 C24 1.3870(19) . ?
C12 C11 1.377(2) . ?
C11 C10 1.386(2) . ?
C24 C23 1.380(2) . ?
C22 C23 1.379(2) . ?
C32 C27 1.388(2) . ?
C32 C31 1.394(2) . ?
C31 C30 1.387(2) . ?
C27 C28 1.383(2) . ?
C30 C29 1.380(3) . ?
C28 C29 1.383(3) . ?

loop_
_cod_related_entry_id
_cod_related_entry_database
_cod_related_entry_code
1 ChemSpider 21153660
